data_2104005
loop_
_publ_author_name
'Blockhuys, Frank'
'Vande Velde, Christophe M. L.'
'Maes, Stefan T.'
'Peten, Carl'
'Geise, Herman J.'
'Van Alsenoy, Christian'
'Lenstra, Albert T. H.'

_publ_section_title
;
 Molecular and crystal properties of
 <i>E</i>-1,2-bis(3-methoxy-2-thienyl)ethene: static disorder in the
 crystal
;
_journal_issue 6
_journal_name_full 'Acta Crystallographica Section B'
_journal_page_first 770
_journal_page_last 778
_journal_paper_doi 10.1107/S0108768103021013
_journal_volume 59
_journal_year 2003
_chemical_formula_moiety 'C12 H12 O2 S2'
_chemical_formula_sum 'C12 H12 O2 S2'
_chemical_formula_weight 252.34
_chemical_melting_point 395.1(10)
_chemical_name_common BMTE
_chemical_name_systematic
;
E-1,2-bis(3-methoxy-2-thienyl)ethene
;
_space_group_IT_number 61
_symmetry_cell_setting orthorhombic
_symmetry_space_group_name_Hall '-P 2ac 2ab'
_symmetry_space_group_name_H-M 'P b c a'
_atom_sites_solution_hydrogens geom
_atom_sites_solution_primary direct
_atom_sites_solution_secondary difmap
_audit_creation_method SHELXL-97
_cell_angle_alpha 90.000(2)
_cell_angle_beta 90.000(2)
_cell_angle_gamma 90.000(2)
_cell_formula_units_Z 4
_cell_length_a 7.8640(10)
_cell_length_b 11.6620(10)
_cell_length_c 13.2180(10)
_cell_measurement_reflns_used 25
_cell_measurement_temperature 223(2)
_cell_measurement_theta_max 21
_cell_measurement_theta_min 11
_cell_volume 1212.2(2)
_computing_cell_refinement 'CAD4 Express (Enraf Nonius, 1994)'
_computing_data_collection 'CAD4 Express (Enraf Nonius, 1994)'
_computing_data_reduction 'XCAD4 (Harms & Wocadlo, 1995)'
_computing_molecular_graphics 'PLATON (Spek, 2003)'
_computing_structure_refinement 'SHELXL-97 (Sheldrick, 1997)'
_computing_structure_solution 'MolEN (Fair, 1990)'
_diffrn_ambient_temperature 223(2)
_diffrn_measured_fraction_theta_full 1.000
_diffrn_measured_fraction_theta_max 1.000
_diffrn_measurement_device_type 'Enraf-Nonius CAD4'
_diffrn_measurement_method 'non-profiled \w/2\q scans'
_diffrn_radiation_monochromator graphite
_diffrn_radiation_source 'fine-focus sealed tube'
_diffrn_radiation_type MoK\a
_diffrn_radiation_wavelength 0.71073
_diffrn_reflns_av_R_equivalents 0.2611
_diffrn_reflns_av_sigmaI/netI 0.0391
_diffrn_reflns_limit_h_max 15
_diffrn_reflns_limit_h_min 0
_diffrn_reflns_limit_k_max 23
_diffrn_reflns_limit_k_min 0
_diffrn_reflns_limit_l_max 26
_diffrn_reflns_limit_l_min 0
_diffrn_reflns_number 4981
_diffrn_reflns_theta_full 44.94
_diffrn_reflns_theta_max 44.94
_diffrn_reflns_theta_min 3.08
_diffrn_standards_decay_% 2
_diffrn_standards_interval_time 60
_diffrn_standards_number 3
_exptl_absorpt_coefficient_mu 0.421
_exptl_absorpt_correction_type none
_exptl_crystal_colour red-brown
_exptl_crystal_density_diffrn 1.383
_exptl_crystal_density_method 'not measured'
_exptl_crystal_description octahedral
_exptl_crystal_F_000 528
_exptl_crystal_size_max 0.3
_exptl_crystal_size_mid 0.3
_exptl_crystal_size_min 0.3
_refine_diff_density_max 0.269
_refine_diff_density_min -0.373
_refine_ls_extinction_method none
_refine_ls_goodness_of_fit_ref 0.939
_refine_ls_hydrogen_treatment mixed
_refine_ls_matrix_type full
_refine_ls_number_parameters 123
_refine_ls_number_reflns 4980
_refine_ls_number_restraints 19
_refine_ls_restrained_S_all 0.939
_refine_ls_R_factor_all 0.1529
_refine_ls_R_factor_gt 0.0523
_refine_ls_shift/su_max 0.000
_refine_ls_shift/su_mean 0.000
_refine_ls_structure_factor_coef Fsqd
_refine_ls_weighting_details 'calc w=1/[\s^2^(Fo^2^)+(0.0432P)^2^+0.3816P] where P=(Fo^2^+2Fc^2^)/3'
_refine_ls_weighting_scheme calc
_refine_ls_wR_factor_gt 0.1060
_refine_ls_wR_factor_ref 0.1433
_reflns_number_gt 2010
_reflns_number_total 4980
_reflns_threshold_expression >2sigma(I)
_cod_data_source_file bm5001.cif
_cod_data_source_block bith223dis
_cod_depositor_comments
;
The following automatic conversions were performed:

'_chemical_melting_point' value '121-123\%C' was changed to
'395.1(10)' - it was converted from degrees Celsius(C) to Kelvins(K),
the average value was taken and precision was estimated.

Automatic conversion script
Id: cif_fix_values 1646 2011-03-28 12:23:43Z adriana 
;
_cod_original_sg_symbol_H-M Pbca
_cod_database_code 2104005

loop_
_symmetry_equiv_pos_as_xyz
'x, y, z'
'-x+1/2, -y, z+1/2'
'-x, y+1/2, -z+1/2'
'x+1/2, -y+1/2, -z'
'-x, -y, -z'
'x-1/2, y, -z-1/2'
'x, -y-1/2, z-1/2'
'-x-1/2, y-1/2, z'

loop_
_atom_site_label
_atom_site_fract_x
_atom_site_fract_y
_atom_site_fract_z
_atom_site_U_iso_or_equiv
_atom_site_adp_type
_atom_site_calc_flag
_atom_site_refinement_flags
_atom_site_occupancy
_atom_site_disorder_assembly
_atom_site_disorder_group
_atom_site_type_symbol
S1 0.66899(7) 0.21702(5) 0.44453(3) 0.05024(13) Uani d PD 0.972(2) A 1 S
C5 0.7290(14) 0.2690(5) 0.32820(19) 0.0511(6) Uani d PD 0.972(2) A 1 C
C4 0.6905(3) 0.19605(13) 0.25237(12) 0.0428(3) Uani d PD 0.972(2) A 1 C
C3 0.61082(16) 0.09467(10) 0.28892(10) 0.0350(2) Uani d PD 0.972(2) A 1 C
C2 0.58870(15) 0.09226(10) 0.39214(9) 0.0340(2) Uani d PD 0.972(2) A 1 C
C6 0.51017(16) 0.00146(10) 0.44960(9) 0.0351(2) Uani d PD 0.972(2) . 1 C
O8 0.55816(16) 0.00349(9) 0.23337(9) 0.0515(3) Uani d PD 0.972(2) A 1 O
C9 0.5590(2) 0.01672(15) 0.12636(12) 0.0508(3) Uani d PD 0.972(2) A 1 C
H1C5 0.787(3) 0.3421(17) 0.3217(14) 0.069(5) Uiso d P 0.972(2) A 1 H
H1C4 0.710(2) 0.2115(13) 0.1835(12) 0.047(4) Uiso d P 0.972(2) A 1 H
H1C6 0.4686(18) -0.0615(13) 0.4104(13) 0.049(4) Uiso d P 0.972(2) A 1 H
H1C9 0.669(2) 0.0343(15) 0.1027(15) 0.065(5) Uiso d P 0.972(2) A 1 H
H2C9 0.476(3) 0.0835(17) 0.1076(16) 0.078(6) Uiso d P 0.972(2) A 1 H
H3C9 0.517(2) -0.0542(16) 0.0989(15) 0.069(5) Uiso d P 0.972(2) A 1 H
S21 0.699(3) 0.2485(17) 0.4498(14) 0.05024(13) Uani d PD 0.028(2) A 2 S
C25 0.74(5) 0.270(18) 0.323(5) 0.0511(6) Uani d PD 0.028(2) A 2 C
H25 0.7884 0.3361 0.2974 0.061 Uiso calc PR 0.028(2) A 2 H
C24 0.692(13) 0.180(5) 0.266(3) 0.0428(3) Uani d PD 0.028(2) A 2 C
H24 0.7101 0.1748 0.1961 0.051 Uiso calc PR 0.028(2) A 2 H
C23 0.610(6) 0.092(3) 0.325(2) 0.0350(2) Uani d PD 0.028(2) A 2 C
C22 0.590(5) 0.122(3) 0.4232(19) 0.0340(2) Uani d PD 0.028(2) A 2 C
C26 0.543(3) 0.040(3) 0.503(2) 0.0351(2) Uani d PD 0.028(2) . 2 C
H26 0.5887 0.0543 0.5662 0.042 Uiso calc PR 0.028(2) A 2 H
O28 0.537(6) 0.003(3) 0.274(2) 0.0515(3) Uani d PD 0.028(2) A 2 O
C29 0.566(8) 0.000(5) 0.168(3) 0.0508(3) Uani d PD 0.028(2) A 2 C
H29A 0.5214 -0.0694 0.1404 0.076 Uiso calc PR 0.028(2) A 2 H
H29B 0.6863 0.0042 0.1553 0.076 Uiso calc PR 0.028(2) A 2 H
H29C 0.5110 0.0647 0.1368 0.076 Uiso calc PR 0.028(2) A 2 H

loop_
_atom_site_aniso_label
_atom_site_aniso_U_11
_atom_site_aniso_U_22
_atom_site_aniso_U_33
_atom_site_aniso_U_12
_atom_site_aniso_U_13
_atom_site_aniso_U_23
S1 0.0663(3) 0.0379(2) 0.04646(19) -0.00717(18) 0.00597(17) -0.00695(16)
C5 0.059(2) 0.0368(6) 0.0576(8) -0.0078(7) 0.0062(9) 0.0046(7)
C4 0.0469(7) 0.0383(7) 0.0431(6) -0.0005(7) 0.0026(6) 0.0108(5)
C3 0.0378(5) 0.0326(5) 0.0346(5) 0.0025(4) -0.0022(5) 0.0053(4)
C2 0.0353(5) 0.0307(5) 0.0359(5) 0.0033(4) 0.0015(4) 0.0016(4)
C6 0.0355(5) 0.0333(5) 0.0366(5) 0.0025(4) 0.0015(4) 0.0022(4)
O8 0.0798(7) 0.0422(4) 0.0326(5) -0.0119(5) -0.0072(5) 0.0036(4)
C9 0.0574(8) 0.0616(9) 0.0334(6) -0.0048(7) 0.0034(6) -0.0013(6)
S21 0.0663(3) 0.0379(2) 0.04646(19) -0.00717(18) 0.00597(17) -0.00695(16)
C25 0.059(2) 0.0368(6) 0.0576(8) -0.0078(7) 0.0062(9) 0.0046(7)
C24 0.0469(7) 0.0383(7) 0.0431(6) -0.0005(7) 0.0026(6) 0.0108(5)
C23 0.0378(5) 0.0326(5) 0.0346(5) 0.0025(4) -0.0022(5) 0.0053(4)
C22 0.0353(5) 0.0307(5) 0.0359(5) 0.0033(4) 0.0015(4) 0.0016(4)
C26 0.0355(5) 0.0333(5) 0.0366(5) 0.0025(4) 0.0015(4) 0.0022(4)
O28 0.0798(7) 0.0422(4) 0.0326(5) -0.0119(5) -0.0072(5) 0.0036(4)
C29 0.0574(8) 0.0616(9) 0.0334(6) -0.0048(7) 0.0034(6) -0.0013(6)

loop_
_atom_type_symbol
_atom_type_description
_atom_type_scat_dispersion_real
_atom_type_scat_dispersion_imag
_atom_type_scat_source
C C 0.0033 0.0016 'International Tables Vol C Tables 4.2.6.8 and 6.1.1.4'
H H 0.0000 0.0000 'International Tables Vol C Tables 4.2.6.8 and 6.1.1.4'
O O 0.0106 0.0060 'International Tables Vol C Tables 4.2.6.8 and 6.1.1.4'
S S 0.1246 0.1234 'International Tables Vol C Tables 4.2.6.8 and 6.1.1.4'

loop_
_geom_angle_atom_site_label_1
_geom_angle_atom_site_label_2
_geom_angle_atom_site_label_3
_geom_angle_site_symmetry_1
_geom_angle
C5 S1 C2 . 92.20(7)
C4 C5 S1 . 112.40(12)
C5 C4 C3 . 111.74(14)
O8 C3 C2 . 118.82(10)
O8 C3 C4 . 127.01(12)
C2 C3 C4 . 114.16(11)
C3 C2 C6 . 126.26(12)
C3 C2 S1 . 109.49(8)
C6 C2 S1 . 124.25(10)
C6 C6 C2 5_656 126.33(15)
C3 O8 C9 . 116.84(11)
C25 S21 C22 . 90.9(17)
C24 C25 S21 . 113(2)
C25 C24 C23 . 111.3(19)
C22 C23 O28 . 128(2)
C22 C23 C24 . 113.2(17)
O28 C23 C24 . 117(2)
C23 C22 C26 . 123(2)
C23 C22 S21 . 110.8(15)
C26 C22 S21 . 122.2(19)
C26 C26 C22 5_656 129(3)
C23 O28 C29 . 116(3)

loop_
_geom_bond_atom_site_label_1
_geom_bond_atom_site_label_2
_geom_bond_site_symmetry_2
_geom_bond_distance
S1 C5 . 1.7187(17)
S1 C2 . 1.7306(12)
C5 C4 . 1.349(2)
C4 C3 . 1.4227(17)
C3 O8 . 1.3569(15)
C3 C2 . 1.3758(17)
C2 C6 . 1.4421(16)
C6 C6 5_656 1.342(2)
O8 C9 . 1.4229(17)
S21 C25 . 1.720(19)
S21 C22 . 1.741(17)
C25 C24 . 1.349(19)
C24 C23 . 1.444(18)
C23 C22 . 1.347(17)
C23 O28 . 1.369(17)
C22 C26 . 1.470(17)
C26 C26 5_656 1.15(5)
O28 C29 . 1.422(19)
